data_2241640
loop_
_publ_author_name
'Penthala, Narsimha Reddy'
'Yadlapalli, Jaishankar K. B.'
'Parkin, Sean'
'Crooks, Peter A.'

_publ_section_title
;
 Crystal structures of
 (<i>Z</i>)-5-[2-(benzo[<i>b</i>]thiophen-2-yl)-1-(3,5-dimethoxyphenyl)ethenyl]-1<i>H</i>-tetrazole
 and
 (<i>Z</i>)-5-[2-(benzo[<i>b</i>]thiophen-3-yl)-1-(3,4,5-trimethoxyphenyl)ethenyl]-1<i>H</i>-tetrazole
;
_journal_coeditor_code HG5472
_journal_issue 5
_journal_name_full 'Acta Crystallographica Section E'
_journal_page_first 652
_journal_page_last 655
_journal_paper_doi 10.1107/S2056989016005600
_journal_volume 72
_journal_year 2016
_chemical_formula_iupac 'C20 H18 N4 O3 S'
_chemical_formula_moiety 'C20 H18 N4 O3 S'
_chemical_formula_sum 'C20 H18 N4 O3 S'
_chemical_formula_weight 394.44
_chemical_name_systematic
(<i>Z</i>)-5-[2-(Benzo[<i>b</i>]thiophen-3-yl)-1-(3,4,5-trimethoxyphenyl)ethenyl]-1<i>H</i>-tetrazole
_space_group_crystal_system monoclinic
_space_group_IT_number 14
_space_group_name_Hall '-P 2ybc'
_space_group_name_H-M_alt 'P 1 21/c 1'
_symmetry_space_group_name_Hall '-P 2ybc'
_symmetry_space_group_name_H-M 'P 1 21/c 1'
_atom_sites_solution_hydrogens mixed
_atom_sites_solution_primary direct
_atom_sites_solution_secondary difmap
_audit_creation_method 'SHELXL-2014/7 and CIFFIX'
_cell_angle_alpha 90
_cell_angle_beta 91.0310(10)
_cell_angle_gamma 90
_cell_formula_units_Z 4
_cell_length_a 4.88880(10)
_cell_length_b 24.6650(6)
_cell_length_c 15.5956(4)
_cell_measurement_reflns_used 9924
_cell_measurement_temperature 90.0(2)
_cell_measurement_theta_max 68.28
_cell_measurement_theta_min 3.35
_cell_volume 1880.25(8)
_computing_cell_refinement
;
<i>SAINT</i> (Bruker, 2006)
;
_computing_data_collection
;
<i>APEX2</i> (Bruker, 2006)
;
_computing_data_reduction
;
<i>SAINT</i> (Bruker, 2006)
;
_computing_molecular_graphics
;
<i>XP</i> in <i>SHELXTL</i> (Sheldrick, 2008)
;
_computing_publication_material
;
<i>SHELXTL</i> (Sheldrick, 2008) and <i>CIFFIX</i> (Parkin,
2013)
;
_computing_structure_refinement
;
<i>SHELXL2014</i> (Sheldrick, 2015b)
;
_computing_structure_solution
;
<i>SHELXT</i> (Sheldrick, 2015a)
;
_diffrn_ambient_temperature 90.0(2)
_diffrn_detector_area_resol_mean 5.6
_diffrn_measured_fraction_theta_full 0.974
_diffrn_measured_fraction_theta_max 0.969
_diffrn_measurement_device_type 'Bruker X8 Proteum'
_diffrn_measurement_method '\f and \w scans'
_diffrn_radiation_type CuK\a
_diffrn_radiation_wavelength 1.54178
_diffrn_reflns_av_R_equivalents 0.0367
_diffrn_reflns_limit_h_max 2
_diffrn_reflns_limit_h_min -5
_diffrn_reflns_limit_k_max 29
_diffrn_reflns_limit_k_min -29
_diffrn_reflns_limit_l_max 18
_diffrn_reflns_limit_l_min -18
_diffrn_reflns_number 23250
_diffrn_reflns_theta_full 67.679
_diffrn_reflns_theta_max 68.460
_diffrn_reflns_theta_min 3.353
_exptl_absorpt_coefficient_mu 1.784
_exptl_absorpt_correction_T_max 0.897
_exptl_absorpt_correction_T_min 0.693
_exptl_absorpt_correction_type multi-scan
_exptl_absorpt_process_details
;
(<i>SADABS</i>; Krause <i>et al.</i>,  2015)
;
_exptl_crystal_colour colourless
_exptl_crystal_density_diffrn 1.393
_exptl_crystal_description plate
_exptl_crystal_F_000 824
_exptl_crystal_size_max 0.100
_exptl_crystal_size_mid 0.080
_exptl_crystal_size_min 0.020
_refine_diff_density_max 0.272
_refine_diff_density_min -0.314
_refine_ls_extinction_method none
_refine_ls_goodness_of_fit_ref 1.126
_refine_ls_hydrogen_treatment mixed
_refine_ls_matrix_type full
_refine_ls_number_parameters 259
_refine_ls_number_reflns 3337
_refine_ls_number_restraints 0
_refine_ls_restrained_S_all 1.126
_refine_ls_R_factor_all 0.0359
_refine_ls_R_factor_gt 0.0338
_refine_ls_shift/su_max 0.005
_refine_ls_shift/su_mean 0.000
_refine_ls_structure_factor_coef Fsqd
_refine_ls_weighting_details 'w=1/[\s^2^(Fo^2^)+(0.0391P)^2^+1.3628P] where P=(Fo^2^+2Fc^2^)/3'
_refine_ls_weighting_scheme calc
_refine_ls_wR_factor_gt 0.0923
_refine_ls_wR_factor_ref 0.0941
_reflns_number_gt 3138
_reflns_number_total 3337
_reflns_threshold_expression 'I > 2\s(I)'
_cod_data_source_file hg5472sup1.cif
_cod_data_source_block II
_cod_database_code 2241640
_shelx_space_group_comment
;
The symmetry employed for this shelxl refinement is uniquely defined
by the following loop, which should always be used as a source of
symmetry information in preference to the above space-group names.
They are only intended as comments.
;
_shelx_estimated_absorpt_t_min 0.842
_shelx_estimated_absorpt_t_max 0.965

loop_
_space_group_symop_operation_xyz
'x, y, z'
'-x, y+1/2, -z+1/2'
'-x, -y, -z'
'x, -y-1/2, z-1/2'

loop_
_atom_site_type_symbol
_atom_site_label
_atom_site_fract_x
_atom_site_fract_y
_atom_site_fract_z
_atom_site_U_iso_or_equiv
_atom_site_adp_type
_atom_site_calc_flag
_atom_site_occupancy
S S1 0.58440(8) 0.92397(2) 0.22030(3) 0.02003(13) Uani d 1
N N1 0.5809(3) 0.76447(5) 0.36657(9) 0.0158(3) Uani d 1
H H1N 0.397(4) 0.7636(8) 0.3563(12) 0.019 Uiso d 1
N N2 0.6748(3) 0.78140(6) 0.44376(9) 0.0189(3) Uani d 1
N N3 0.9385(3) 0.78051(6) 0.44059(9) 0.0188(3) Uani d 1
N N4 1.0187(3) 0.76305(5) 0.36194(9) 0.0167(3) Uani d 1
C C1 0.7332(3) 0.86078(7) 0.22620(11) 0.0195(3) Uani d 1
H H1 0.8771 0.8522 0.2657 0.023 Uiso calc 1
C C2 0.6269(3) 0.82413(7) 0.16940(10) 0.0169(3) Uani d 1
C C3 0.4172(3) 0.84839(7) 0.11505(10) 0.0162(3) Uani d 1
C C4 0.2612(3) 0.82496(7) 0.04825(10) 0.0185(3) Uani d 1
H H4 0.2885 0.7881 0.0327 0.022 Uiso calc 1
C C5 0.0676(3) 0.85608(7) 0.00545(11) 0.0225(4) Uani d 1
H H5 -0.0373 0.8405 -0.0401 0.027 Uiso calc 1
C C6 0.0238(3) 0.91033(7) 0.02841(12) 0.0230(4) Uani d 1
H H6 -0.1108 0.9310 -0.0018 0.028 Uiso calc 1
C C7 0.1728(3) 0.93419(7) 0.09405(11) 0.0207(4) Uani d 1
H H7 0.1422 0.9709 0.1098 0.025 Uiso calc 1
C C8 0.3703(3) 0.90284(7) 0.13672(11) 0.0178(3) Uani d 1
C C9 0.7039(3) 0.76681(6) 0.16240(10) 0.0165(3) Uani d 1
H H9 0.7003 0.7515 0.1065 0.020 Uiso calc 1
C C10 0.7788(3) 0.73397(6) 0.22705(10) 0.0148(3) Uani d 1
C C11 0.7926(3) 0.75371(6) 0.31634(10) 0.0134(3) Uani d 1
C C12 0.8405(3) 0.67535(6) 0.21635(10) 0.0154(3) Uani d 1
C C13 1.0177(3) 0.65742(6) 0.15372(10) 0.0161(3) Uani d 1
H H13 1.1099 0.6827 0.1186 0.019 Uiso calc 1
C C14 1.0588(3) 0.60179(7) 0.14293(10) 0.0167(3) Uani d 1
C C15 0.9205(3) 0.56460(7) 0.19391(11) 0.0175(3) Uani d 1
C C16 0.7445(3) 0.58324(7) 0.25707(11) 0.0170(3) Uani d 1
C C17 0.7064(3) 0.63845(7) 0.26888(10) 0.0166(3) Uani d 1
H H17 0.5894 0.6511 0.3126 0.020 Uiso calc 1
O O1 1.2285(2) 0.57947(5) 0.08429(8) 0.0210(3) Uani d 1
C C18 1.3890(3) 0.61614(7) 0.03497(11) 0.0211(4) Uani d 1
H H18A 1.2677 0.6393 0.0002 0.032 Uiso calc 1
H H18B 1.5088 0.5955 -0.0027 0.032 Uiso calc 1
H H18C 1.5006 0.6387 0.0736 0.032 Uiso calc 1
O O2 0.9650(2) 0.50992(5) 0.18551(8) 0.0236(3) Uani d 1
C C19 0.8111(4) 0.48639(8) 0.11584(12) 0.0308(4) Uani d 1
H H19A 0.6154 0.4924 0.1246 0.046 Uiso calc 1
H H19B 0.8476 0.4474 0.1134 0.046 Uiso calc 1
H H19C 0.8650 0.5033 0.0619 0.046 Uiso calc 1
O O3 0.6211(2) 0.54394(5) 0.30402(8) 0.0226(3) Uani d 1
C C20 0.4227(3) 0.56095(7) 0.36440(11) 0.0220(4) Uani d 1
H H20A 0.5106 0.5841 0.4079 0.033 Uiso calc 1
H H20B 0.3436 0.5291 0.3921 0.033 Uiso calc 1
H H20C 0.2776 0.5814 0.3346 0.033 Uiso calc 1

loop_
_atom_site_aniso_label
_atom_site_aniso_U_11
_atom_site_aniso_U_22
_atom_site_aniso_U_33
_atom_site_aniso_U_12
_atom_site_aniso_U_13
_atom_site_aniso_U_23
S1 0.0226(2) 0.0163(2) 0.0211(2) 0.00207(14) -0.00164(16) -0.00240(15)
N1 0.0109(7) 0.0222(7) 0.0142(7) 0.0006(5) 0.0001(5) -0.0018(5)
N2 0.0157(7) 0.0246(7) 0.0163(7) 0.0013(5) 0.0004(5) -0.0026(6)
N3 0.0158(7) 0.0242(7) 0.0163(7) 0.0007(5) -0.0002(5) -0.0029(6)
N4 0.0143(7) 0.0214(7) 0.0143(7) 0.0004(5) -0.0001(5) -0.0016(5)
C1 0.0197(8) 0.0197(8) 0.0189(9) 0.0015(6) -0.0017(6) 0.0008(6)
C2 0.0166(8) 0.0197(8) 0.0146(8) 0.0012(6) 0.0033(6) 0.0019(6)
C3 0.0144(7) 0.0191(8) 0.0153(8) 0.0000(6) 0.0042(6) 0.0028(6)
C4 0.0181(8) 0.0199(8) 0.0176(8) -0.0011(6) 0.0023(6) 0.0000(6)
C5 0.0184(8) 0.0282(9) 0.0207(9) -0.0025(7) -0.0022(6) 0.0010(7)
C6 0.0154(8) 0.0263(9) 0.0271(10) 0.0026(7) -0.0013(7) 0.0054(7)
C7 0.0174(8) 0.0177(8) 0.0272(9) 0.0020(6) 0.0035(6) 0.0025(7)
C8 0.0163(8) 0.0193(8) 0.0180(8) -0.0004(6) 0.0038(6) 0.0007(6)
C9 0.0163(8) 0.0189(8) 0.0142(8) -0.0003(6) 0.0014(6) -0.0019(6)
C10 0.0104(7) 0.0184(8) 0.0157(8) -0.0010(6) 0.0015(6) -0.0016(6)
C11 0.0124(7) 0.0135(7) 0.0144(8) 0.0004(5) 0.0005(6) 0.0007(6)
C12 0.0125(7) 0.0178(8) 0.0158(8) 0.0000(6) -0.0034(6) -0.0011(6)
C13 0.0143(7) 0.0179(8) 0.0162(8) -0.0005(6) -0.0012(6) 0.0014(6)
C14 0.0138(7) 0.0207(8) 0.0155(8) 0.0020(6) -0.0012(6) -0.0026(6)
C15 0.0174(8) 0.0165(8) 0.0186(8) 0.0020(6) -0.0026(6) -0.0011(6)
C16 0.0158(8) 0.0185(8) 0.0168(8) -0.0023(6) -0.0015(6) 0.0021(6)
C17 0.0150(7) 0.0205(8) 0.0142(8) 0.0010(6) -0.0001(6) -0.0015(6)
O1 0.0206(6) 0.0196(6) 0.0231(7) 0.0018(4) 0.0073(5) -0.0023(5)
C18 0.0174(8) 0.0254(9) 0.0206(9) -0.0004(6) 0.0047(6) -0.0008(7)
O2 0.0285(6) 0.0152(6) 0.0270(7) 0.0027(5) 0.0005(5) -0.0012(5)
C19 0.0457(11) 0.0204(9) 0.0266(10) -0.0074(8) 0.0069(8) -0.0056(7)
O3 0.0267(6) 0.0173(6) 0.0242(7) -0.0021(5) 0.0084(5) 0.0021(5)
C20 0.0212(8) 0.0234(9) 0.0216(9) -0.0028(7) 0.0049(7) 0.0010(7)

loop_
_atom_type_symbol
_atom_type_description
_atom_type_scat_dispersion_real
_atom_type_scat_dispersion_imag
_atom_type_scat_source
C C 0.0181 0.0091 'International Tables Vol C Tables 4.2.6.8 and 6.1.1.4'
H H 0.0000 0.0000 'International Tables Vol C Tables 4.2.6.8 and 6.1.1.4'
N N 0.0311 0.0180 'International Tables Vol C Tables 4.2.6.8 and 6.1.1.4'
O O 0.0492 0.0322 'International Tables Vol C Tables 4.2.6.8 and 6.1.1.4'
S S 0.3331 0.5567 'International Tables Vol C Tables 4.2.6.8 and 6.1.1.4'

loop_
_geom_angle_atom_site_label_1
_geom_angle_atom_site_label_2
_geom_angle_atom_site_label_3
_geom_angle
C1 S1 C8 90.97(8)
C11 N1 N2 109.29(13)
C11 N1 H1N 131.7(12)
N2 N1 H1N 119.0(12)
N3 N2 N1 106.55(12)
N2 N3 N4 110.08(12)
C11 N4 N3 106.69(13)
C2 C1 S1 114.20(13)
C2 C1 H1 122.9
S1 C1 H1 122.9
C1 C2 C3 111.37(15)
C1 C2 C9 126.31(15)
C3 C2 C9 122.31(15)
C4 C3 C8 118.88(15)
C4 C3 C2 129.32(15)
C8 C3 C2 111.79(15)
C5 C4 C3 119.22(16)
C5 C4 H4 120.4
C3 C4 H4 120.4
C4 C5 C6 120.87(16)
C4 C5 H5 119.6
C6 C5 H5 119.6
C7 C6 C5 121.07(16)
C7 C6 H6 119.5
C5 C6 H6 119.5
C6 C7 C8 118.00(16)
C6 C7 H7 121.0
C8 C7 H7 121.0
C7 C8 C3 121.96(16)
C7 C8 S1 126.42(13)
C3 C8 S1 111.62(12)
C10 C9 C2 126.42(15)
C10 C9 H9 116.8
C2 C9 H9 116.8
C9 C10 C11 121.21(14)
C9 C10 C12 123.84(15)
C11 C10 C12 114.88(13)
N4 C11 N1 107.39(14)
N4 C11 C10 126.03(14)
N1 C11 C10 126.58(14)
C13 C12 C17 120.70(15)
C13 C12 C10 121.24(14)
C17 C12 C10 118.02(14)
C12 C13 C14 119.34(15)
C12 C13 H13 120.3
C14 C13 H13 120.3
O1 C14 C15 115.07(14)
O1 C14 C13 124.64(15)
C15 C14 C13 120.29(15)
O2 C15 C14 120.79(15)
O2 C15 C16 119.41(15)
C14 C15 C16 119.73(15)
O3 C16 C17 124.42(15)
O3 C16 C15 115.42(14)
C17 C16 C15 120.16(15)
C16 C17 C12 119.76(15)
C16 C17 H17 120.1
C12 C17 H17 120.1
C14 O1 C18 116.88(13)
O1 C18 H18A 109.5
O1 C18 H18B 109.5
H18A C18 H18B 109.5
O1 C18 H18C 109.5
H18A C18 H18C 109.5
H18B C18 H18C 109.5
C15 O2 C19 112.84(13)
O2 C19 H19A 109.5
O2 C19 H19B 109.5
H19A C19 H19B 109.5
O2 C19 H19C 109.5
H19A C19 H19C 109.5
H19B C19 H19C 109.5
C16 O3 C20 117.28(13)
O3 C20 H20A 109.5
O3 C20 H20B 109.5
H20A C20 H20B 109.5
O3 C20 H20C 109.5
H20A C20 H20C 109.5
H20B C20 H20C 109.5

loop_
_geom_bond_atom_site_label_1
_geom_bond_atom_site_label_2
_geom_bond_distance
S1 C1 1.7218(17)
S1 C8 1.7371(17)
N1 C11 1.336(2)
N1 N2 1.3470(19)
N1 H1N 0.91(2)
N2 N3 1.2911(19)
N3 N4 1.3641(19)
N4 C11 1.324(2)
C1 C2 1.362(2)
C1 H1 0.9500
C2 C3 1.448(2)
C2 C9 1.467(2)
C3 C4 1.404(2)
C3 C8 1.405(2)
C4 C5 1.381(2)
C4 H4 0.9500
C5 C6 1.403(3)
C5 H5 0.9500
C6 C7 1.378(3)
C6 H6 0.9500
C7 C8 1.396(2)
C7 H7 0.9500
C9 C10 1.339(2)
C9 H9 0.9500
C10 C11 1.476(2)
C10 C12 1.487(2)
C12 C13 1.389(2)
C12 C17 1.396(2)
C13 C14 1.397(2)
C13 H13 0.9500
C14 O1 1.3622(19)
C14 C15 1.396(2)
C15 O2 1.373(2)
C15 C16 1.397(2)
C16 O3 1.362(2)
C16 C17 1.387(2)
C17 H17 0.9500
O1 C18 1.431(2)
C18 H18A 0.9800
C18 H18B 0.9800
C18 H18C 0.9800
O2 C19 1.433(2)
C19 H19A 0.9800
C19 H19B 0.9800
C19 H19C 0.9800
O3 C20 1.427(2)
C20 H20A 0.9800
C20 H20B 0.9800
C20 H20C 0.9800

loop_
_geom_hbond_atom_site_label_D
_geom_hbond_atom_site_label_H
_geom_hbond_atom_site_label_A
_geom_hbond_site_symmetry_A
_geom_hbond_distance_DH
_geom_hbond_distance_HA
_geom_hbond_distance_DA
_geom_hbond_angle_DHA
N1 H1N N3 1_455 0.91(2) 2.65(2) 3.3886(19) 138.5(16)
N1 H1N N4 1_455 0.91(2) 1.85(2) 2.7482(19) 167.1(18)

loop_
_geom_torsion_atom_site_label_1
_geom_torsion_atom_site_label_2
_geom_torsion_atom_site_label_3
_geom_torsion_atom_site_label_4
_geom_torsion
C11 N1 N2 N3 -0.48(17)
N1 N2 N3 N4 -0.08(17)
N2 N3 N4 C11 0.61(17)
C8 S1 C1 C2 -1.09(14)
S1 C1 C2 C3 2.01(18)
S1 C1 C2 C9 -177.01(13)
C1 C2 C3 C4 179.11(16)
C9 C2 C3 C4 -1.8(3)
C1 C2 C3 C8 -2.11(19)
C9 C2 C3 C8 176.95(14)
C8 C3 C4 C5 0.4(2)
C2 C3 C4 C5 179.09(15)
C3 C4 C5 C6 -0.6(2)
C4 C5 C6 C7 0.2(3)
C5 C6 C7 C8 0.4(3)
C6 C7 C8 C3 -0.6(2)
C6 C7 C8 S1 179.37(13)
C4 C3 C8 C7 0.2(2)
C2 C3 C8 C7 -178.70(14)
C4 C3 C8 S1 -179.77(12)
C2 C3 C8 S1 1.32(17)
C1 S1 C8 C7 179.83(15)
C1 S1 C8 C3 -0.18(12)
C1 C2 C9 C10 34.3(3)
C3 C2 C9 C10 -144.62(16)
C2 C9 C10 C11 -0.3(2)
C2 C9 C10 C12 176.63(14)
N3 N4 C11 N1 -0.88(17)
N3 N4 C11 C10 -179.75(14)
N2 N1 C11 N4 0.86(17)
N2 N1 C11 C10 179.73(14)
C9 C10 C11 N4 -107.56(19)
C12 C10 C11 N4 75.24(19)
C9 C10 C11 N1 73.8(2)
C12 C10 C11 N1 -103.42(18)
C9 C10 C12 C13 49.6(2)
C11 C10 C12 C13 -133.26(15)
C9 C10 C12 C17 -127.84(17)
C11 C10 C12 C17 49.29(19)
C17 C12 C13 C14 0.7(2)
C10 C12 C13 C14 -176.67(14)
C12 C13 C14 O1 -179.49(14)
C12 C13 C14 C15 0.8(2)
O1 C14 C15 O2 2.1(2)
C13 C14 C15 O2 -178.17(14)
O1 C14 C15 C16 178.98(14)
C13 C14 C15 C16 -1.3(2)
O2 C15 C16 O3 -2.4(2)
C14 C15 C16 O3 -179.38(14)
O2 C15 C16 C17 177.21(14)
C14 C15 C16 C17 0.3(2)
O3 C16 C17 C12 -179.17(14)
C15 C16 C17 C12 1.2(2)
C13 C12 C17 C16 -1.7(2)
C10 C12 C17 C16 175.75(14)
C15 C14 O1 C18 -175.64(14)
C13 C14 O1 C18 4.6(2)
C14 C15 O2 C19 -81.92(19)
C16 C15 O2 C19 101.17(17)
C17 C16 O3 C20 5.4(2)
C15 C16 O3 C20 -174.98(14)

_cod_database_fobs_code 2241640
